data_7703768
loop_
_publ_author_name
'Wang, Chaoqun'
'Zhang, Yuxing'
'Mu, Hongliang'
'Jian, Zhongbao'

_publ_section_title
;
 Systematic studies on dibenzhydryl and pentiptycenyl substituted
 pyridine-imine nickel(ii) mediated ethylene polymerization.
;
_journal_issue 15
_journal_name_full 'Dalton transactions (Cambridge, England : 2003)'
_journal_page_first 4824
_journal_page_last 4833
_journal_paper_doi 10.1039/d0dt00505c
_journal_volume 49
_journal_year 2020
_chemical_formula_moiety 'C78 H64 Br4 N4 Ni2 O2'
_chemical_formula_sum 'C78 H64 Br4 N4 Ni2 O2'
_chemical_formula_weight 1526.39
_space_group_crystal_system triclinic
_space_group_IT_number 2
_space_group_name_Hall '-P 1'
_space_group_name_H-M_alt 'P -1'
_atom_sites_solution_hydrogens geom
_atom_sites_solution_primary dual
_audit_creation_date 2020-02-11
_audit_creation_method
;
Olex2 1.2
(compiled 2017.03.28 svn.r3405 for OlexSys, GUI svn.r5335)
;
_audit_update_record
;
2020-02-11 deposited with the CCDC.	2020-03-17 downloaded from the CCDC.
;
_cell_angle_alpha 96.0490(10)
_cell_angle_beta 91.8800(10)
_cell_angle_gamma 107.2170(10)
_cell_formula_units_Z 1
_cell_length_a 9.5838(6)
_cell_length_b 13.0175(9)
_cell_length_c 13.8929(9)
_cell_measurement_reflns_used 9965
_cell_measurement_temperature 173(2)
_cell_measurement_theta_max 27.479
_cell_measurement_theta_min 2.344
_cell_volume 1642.61(19)
_computing_cell_refinement 'SAINT v8.34A (Bruker, 2013)'
_computing_data_reduction 'SAINT v8.34A (Bruker, 2013)'
_computing_molecular_graphics 'Olex2 (Dolomanov et al., 2009)'
_computing_publication_material 'Olex2 (Dolomanov et al., 2009)'
_computing_structure_refinement 'ShelXL (Sheldrick, 2015)'
_computing_structure_solution 'ShelXT (Sheldrick, 2015)'
_diffrn_ambient_temperature 173.01
_diffrn_measured_fraction_theta_full 0.998
_diffrn_measured_fraction_theta_max 0.992
_diffrn_measurement_device_type 'bruker apex ccd'
_diffrn_radiation_type MoK\a
_diffrn_radiation_wavelength 0.71073
_diffrn_reflns_av_R_equivalents 0.0593
_diffrn_reflns_av_unetI/netI 0.0367
_diffrn_reflns_Laue_measured_fraction_full 0.998
_diffrn_reflns_Laue_measured_fraction_max 0.992
_diffrn_reflns_limit_h_max 12
_diffrn_reflns_limit_h_min -12
_diffrn_reflns_limit_k_max 16
_diffrn_reflns_limit_k_min -16
_diffrn_reflns_limit_l_max 18
_diffrn_reflns_limit_l_min -18
_diffrn_reflns_number 47034
_diffrn_reflns_point_group_measured_fraction_full 0.998
_diffrn_reflns_point_group_measured_fraction_max 0.992
_diffrn_reflns_theta_full 25.242
_diffrn_reflns_theta_max 27.521
_diffrn_reflns_theta_min 2.344
_exptl_absorpt_coefficient_mu 3.057
_exptl_absorpt_correction_T_max 0.7456
_exptl_absorpt_correction_T_min 0.4995
_exptl_absorpt_correction_type multi-scan
_exptl_absorpt_process_details
;
SADABS-2014/3 (Bruker,2014/3) was used for absorption correction.
wR2(int) was 0.1408 before and 0.0830 after correction.
The Ratio of minimum to maximum transmission is 0.6699.
The \l/2 correction factor is 0.00150.
;
_exptl_crystal_colour brown
_exptl_crystal_colour_primary brown
_exptl_crystal_density_diffrn 1.543
_exptl_crystal_description block
_exptl_crystal_F_000 772
_exptl_crystal_size_max 0.3
_exptl_crystal_size_mid 0.28
_exptl_crystal_size_min 0.25
_refine_diff_density_max 0.556
_refine_diff_density_min -0.635
_refine_diff_density_rms 0.070
_refine_ls_extinction_coef 0.0046(6)
_refine_ls_extinction_expression Fc^*^=kFc[1+0.001xFc^2^\l^3^/sin(2\q)]^-1/4^
_refine_ls_extinction_method 'SHELXL-2016/6 (Sheldrick 2016)'
_refine_ls_goodness_of_fit_ref 1.020
_refine_ls_hydrogen_treatment constr
_refine_ls_matrix_type full
_refine_ls_number_parameters 408
_refine_ls_number_reflns 7505
_refine_ls_number_restraints 0
_refine_ls_restrained_S_all 1.020
_refine_ls_R_factor_all 0.0358
_refine_ls_R_factor_gt 0.0284
_refine_ls_shift/su_max 0.001
_refine_ls_shift/su_mean 0.000
_refine_ls_structure_factor_coef Fsqd
_refine_ls_weighting_details 'w=1/[\s^2^(Fo^2^)+(0.0319P)^2^+1.0684P] where P=(Fo^2^+2Fc^2^)/3'
_refine_ls_weighting_scheme calc
_refine_ls_wR_factor_gt 0.0711
_refine_ls_wR_factor_ref 0.0756
_reflns_Friedel_coverage 0.000
_reflns_number_gt 6506
_reflns_number_total 7505
_reflns_threshold_expression 'I > 2\s(I)'
_cod_data_source_file d0dt00505c2.cif
_cod_data_source_block Ni1
_cod_depositor_comments 'Adding full bibliography for 7703768--7703771.cif.'
_cod_database_code 7703768
_shelx_shelxl_version_number 2016/6
_shelx_space_group_comment
;
The symmetry employed for this shelxl refinement is uniquely defined
by the following loop, which should always be used as a source of
symmetry information in preference to the above space-group names.
They are only intended as comments.
;
_shelx_estimated_absorpt_t_max 0.515
_shelx_estimated_absorpt_t_min 0.461
_olex2_refinement_description
;
1. Fixed Uiso
 At 1.2 times of:
  All C(H) groups
 At 1.5 times of:
  All C(H,H,H) groups
2.a Ternary CH refined with riding coordinates:
 C00D(H00D), C00F(H00F)
2.b Aromatic/amide H refined with riding coordinates:
 C00C(H00C), C00E(H00E), C00G(H00G), C00L(H00L), C00M(H00M), C00N(H00N),
 C00O(H00O), C00P(H00P), C00Q(H00Q), C00R(H00R), C00S(H00S), C00T(H00T),
 C00U(H00U), C00V(H00V), C00W(H00W), C00X(H00X), C00Y(H00Y), C00Z(H00Z),
 C010(H010), C012(H012), C013(H013), C014(H014), C015(H015), C016(H016),
 C017(H017), C018(H018), C019(H019)
2.c Idealised Me refined as rotating group:
 C011(H01A,H01B,H01C)
;
_olex2_submission_special_instructions 'No special instructions were received'

loop_
_space_group_symop_operation_xyz
'x, y, z'
'-x, -y, -z'

loop_
_atom_site_label
_atom_site_type_symbol
_atom_site_fract_x
_atom_site_fract_y
_atom_site_fract_z
_atom_site_U_iso_or_equiv
_atom_site_adp_type
_atom_site_occupancy
_atom_site_site_symmetry_order
_atom_site_calc_flag
_atom_site_refinement_flags_posn
_atom_site_refinement_flags_adp
_atom_site_refinement_flags_occupancy
_atom_site_disorder_assembly
_atom_site_disorder_group
Br1 Br 0.68117(2) 0.54413(2) 0.54122(2) 0.02786(7) Uani 1 1 d . . . . .
Br2 Br 0.37156(3) 0.21880(2) 0.55301(2) 0.04069(8) Uani 1 1 d . . . . .
Ni1 Ni 0.51691(3) 0.36258(2) 0.47359(2) 0.02059(7) Uani 1 1 d . . . . .
O004 O 0.09320(14) 0.28693(11) 0.04073(10) 0.0260(3) Uani 1 1 d . . . . .
N2 N 0.53167(16) 0.32845(12) 0.32809(11) 0.0168(3) Uani 1 1 d . . . . .
N1 N 0.6972(2) 0.30706(14) 0.47366(13) 0.0284(4) Uani 1 1 d . . . . .
C007 C 0.42176(18) 0.31717(14) 0.25097(13) 0.0166(3) Uani 1 1 d . . . . .
C008 C 0.42142(18) 0.40503(14) 0.20086(13) 0.0162(3) Uani 1 1 d . . . . .
C009 C 0.5012(2) 0.60653(14) 0.18521(13) 0.0187(4) Uani 1 1 d . . . . .
C00A C 0.68939(19) 0.50516(14) 0.19759(13) 0.0184(4) Uani 1 1 d . . . . .
C00B C 0.31542(19) 0.21667(14) 0.23008(13) 0.0176(3) Uani 1 1 d . . . . .
C00C C 0.6511(2) 0.30954(15) 0.30683(14) 0.0211(4) Uani 1 1 d . . . . .
H00C H 0.674802 0.301033 0.241196 0.025 Uiso 1 1 calc R . . . .
C00D C 0.32879(19) 0.12102(14) 0.28051(14) 0.0187(4) Uani 1 1 d . . . . .
H00D H 0.356510 0.149400 0.350431 0.022 Uiso 1 1 calc R . . . .
C00E C 0.2022(2) 0.20514(15) 0.16004(14) 0.0203(4) Uani 1 1 d . . . . .
H00E H 0.126754 0.138122 0.146447 0.024 Uiso 1 1 calc R . . . .
C00F C 0.54063(19) 0.51323(14) 0.22611(13) 0.0172(3) Uani 1 1 d . . . . .
H00F H 0.547872 0.529733 0.298375 0.021 Uiso 1 1 calc R . . . .
C00G C 0.31021(19) 0.38957(15) 0.12907(13) 0.0186(4) Uani 1 1 d . . . . .
H00G H 0.309497 0.446895 0.092211 0.022 Uiso 1 1 calc R . . . .
C00H C 0.20013(19) 0.29133(15) 0.11058(13) 0.0190(4) Uani 1 1 d . . . . .
C00I C 0.18699(19) 0.02884(15) 0.27806(14) 0.0193(4) Uani 1 1 d . . . . .
C00J C 0.7505(2) 0.30129(15) 0.38566(16) 0.0246(4) Uani 1 1 d . . . . .
C00K C 0.4538(2) 0.08104(15) 0.24316(14) 0.0207(4) Uani 1 1 d . . . . .
C00L C 0.5837(2) 0.66732(16) 0.11957(15) 0.0245(4) Uani 1 1 d . . . . .
H00L H 0.669427 0.651958 0.098343 0.029 Uiso 1 1 calc R . . . .
C00M C 0.7058(2) 0.45406(16) 0.10724(14) 0.0240(4) Uani 1 1 d . . . . .
H00M H 0.623712 0.425303 0.061707 0.029 Uiso 1 1 calc R . . . .
C00N C 0.4999(2) 0.09044(16) 0.14984(15) 0.0250(4) Uani 1 1 d . . . . .
H00N H 0.449689 0.119920 0.105241 0.030 Uiso 1 1 calc R . . . .
C00O C 0.8110(2) 0.54719(17) 0.26294(15) 0.0264(4) Uani 1 1 d . . . . .
H00O H 0.801718 0.583561 0.324252 0.032 Uiso 1 1 calc R . . . .
C00P C -0.0315(2) -0.05483(18) 0.35719(16) 0.0284(4) Uani 1 1 d . . . . .
H00P H -0.090439 -0.054558 0.410844 0.034 Uiso 1 1 calc R . . . .
C00Q C -0.0760(2) -0.13757(16) 0.28154(16) 0.0272(4) Uani 1 1 d . . . . .
H00Q H -0.165538 -0.193766 0.282564 0.033 Uiso 1 1 calc R . . . .
C00R C 0.3769(2) 0.63161(16) 0.21643(15) 0.0256(4) Uani 1 1 d . . . . .
H00R H 0.320091 0.591223 0.262290 0.031 Uiso 1 1 calc R . . . .
C00S C 0.0983(2) 0.02782(16) 0.35553(15) 0.0244(4) Uani 1 1 d . . . . .
H00S H 0.127117 0.084459 0.407908 0.029 Uiso 1 1 calc R . . . .
C00T C 0.3354(2) 0.71464(17) 0.18134(17) 0.0320(5) Uani 1 1 d . . . . .
H00T H 0.249899 0.730429 0.202553 0.038 Uiso 1 1 calc R . . . .
C00U C 0.6188(2) 0.05708(17) 0.12116(17) 0.0314(5) Uani 1 1 d . . . . .
H00U H 0.649481 0.064106 0.057220 0.038 Uiso 1 1 calc R . . . .
C00V C 0.0109(2) -0.13761(17) 0.20458(17) 0.0309(5) Uani 1 1 d . . . . .
H00V H -0.018778 -0.194156 0.152169 0.037 Uiso 1 1 calc R . . . .
C00W C 0.5421(3) 0.75065(17) 0.08445(17) 0.0328(5) Uani 1 1 d . . . . .
H00W H 0.599049 0.791484 0.038900 0.039 Uiso 1 1 calc R . . . .
C00X C 0.1422(2) -0.05526(17) 0.20310(16) 0.0282(4) Uani 1 1 d . . . . .
H00X H 0.201791 -0.056788 0.149989 0.034 Uiso 1 1 calc R . . . .
C00Y C 0.4184(3) 0.77456(17) 0.11539(17) 0.0334(5) Uani 1 1 d . . . . .
H00Y H 0.390575 0.831876 0.091467 0.040 Uiso 1 1 calc R . . . .
C00Z C 0.9458(2) 0.5364(2) 0.23928(18) 0.0361(5) Uani 1 1 d . . . . .
H00Z H 1.027932 0.564178 0.284901 0.043 Uiso 1 1 calc R . . . .
C010 C 0.5269(2) 0.03478(17) 0.30593(17) 0.0299(5) Uani 1 1 d . . . . .
H010 H 0.495261 0.025811 0.369431 0.036 Uiso 1 1 calc R . . . .
C011 C -0.0418(2) 0.20381(19) 0.04227(17) 0.0333(5) Uani 1 1 d . . . . .
H01A H -0.116029 0.217180 -0.000733 0.050 Uiso 1 1 calc GR . . . .
H01B H -0.073736 0.203498 0.108564 0.050 Uiso 1 1 calc GR . . . .
H01C H -0.028709 0.133477 0.020038 0.050 Uiso 1 1 calc GR . . . .
C012 C 0.6925(2) 0.01373(18) 0.18525(19) 0.0358(5) Uani 1 1 d . . . . .
H012 H 0.775105 -0.007571 0.166112 0.043 Uiso 1 1 calc R . . . .
C013 C 0.8821(2) 0.27996(18) 0.3712(2) 0.0364(5) Uani 1 1 d . . . . .
H013 H 0.918481 0.277618 0.308444 0.044 Uiso 1 1 calc R . . . .
C014 C 0.8415(2) 0.44497(18) 0.08347(17) 0.0322(5) Uani 1 1 d . . . . .
H014 H 0.852076 0.410807 0.021438 0.039 Uiso 1 1 calc R . . . .
C015 C 0.6451(2) 0.00171(19) 0.2771(2) 0.0379(5) Uani 1 1 d . . . . .
H015 H 0.693990 -0.029540 0.320985 0.045 Uiso 1 1 calc R . . . .
C016 C 0.9612(2) 0.4853(2) 0.14951(19) 0.0375(5) Uani 1 1 d . . . . .
H016 H 1.053671 0.478091 0.133389 0.045 Uiso 1 1 calc R . . . .
C017 C 0.9593(3) 0.2621(2) 0.4506(2) 0.0474(7) Uani 1 1 d . . . . .
H017 H 1.051090 0.249213 0.443451 0.057 Uiso 1 1 calc R . . . .
C018 C 0.7705(3) 0.2867(2) 0.54878(19) 0.0455(6) Uani 1 1 d . . . . .
H018 H 0.731636 0.288209 0.610778 0.055 Uiso 1 1 calc R . . . .
C019 C 0.9017(3) 0.2634(2) 0.5392(2) 0.0535(8) Uani 1 1 d . . . . .
H019 H 0.951280 0.248330 0.593807 0.064 Uiso 1 1 calc R . . . .

loop_
_atom_site_aniso_label
_atom_site_aniso_U_11
_atom_site_aniso_U_22
_atom_site_aniso_U_33
_atom_site_aniso_U_23
_atom_site_aniso_U_13
_atom_site_aniso_U_12
Br1 0.01774(10) 0.02412(11) 0.03811(13) -0.00100(8) 0.00319(8) 0.00230(8)
Br2 0.04585(15) 0.03183(13) 0.03201(13) 0.01362(9) 0.00202(10) -0.01048(10)
Ni1 0.02146(13) 0.01910(13) 0.01913(13) 0.00351(9) 0.00204(9) 0.00248(9)
O004 0.0205(7) 0.0255(7) 0.0276(7) 0.0067(6) -0.0056(6) -0.0001(6)
N2 0.0159(7) 0.0121(7) 0.0207(8) 0.0046(6) 0.0014(6) 0.0005(5)
N1 0.0328(9) 0.0235(9) 0.0287(9) -0.0002(7) -0.0078(7) 0.0101(7)
C007 0.0143(8) 0.0163(8) 0.0178(8) 0.0022(7) 0.0037(6) 0.0022(6)
C008 0.0142(8) 0.0148(8) 0.0187(8) 0.0033(7) 0.0049(6) 0.0022(6)
C009 0.0203(9) 0.0123(8) 0.0199(9) 0.0006(7) 0.0003(7) 0.0003(7)
C00A 0.0167(8) 0.0152(8) 0.0222(9) 0.0062(7) 0.0057(7) 0.0015(7)
C00B 0.0178(8) 0.0144(8) 0.0194(9) 0.0040(7) 0.0038(7) 0.0023(7)
C00C 0.0185(9) 0.0165(9) 0.0264(10) 0.0041(7) 0.0038(7) 0.0017(7)
C00D 0.0185(8) 0.0148(8) 0.0208(9) 0.0051(7) 0.0024(7) 0.0009(7)
C00E 0.0174(8) 0.0160(9) 0.0237(9) 0.0027(7) 0.0018(7) -0.0007(7)
C00F 0.0161(8) 0.0146(8) 0.0198(9) 0.0038(7) 0.0038(7) 0.0020(7)
C00G 0.0184(8) 0.0168(9) 0.0212(9) 0.0056(7) 0.0044(7) 0.0045(7)
C00H 0.0154(8) 0.0214(9) 0.0187(9) 0.0016(7) 0.0002(7) 0.0039(7)
C00I 0.0184(8) 0.0153(8) 0.0240(9) 0.0074(7) 0.0025(7) 0.0026(7)
C00J 0.0193(9) 0.0149(9) 0.0365(11) 0.0004(8) -0.0039(8) 0.0019(7)
C00K 0.0177(8) 0.0141(8) 0.0278(10) 0.0051(7) 0.0015(7) -0.0001(7)
C00L 0.0246(9) 0.0188(9) 0.0274(10) 0.0047(8) 0.0037(8) 0.0014(7)
C00M 0.0246(9) 0.0223(10) 0.0234(10) 0.0023(8) 0.0044(8) 0.0042(8)
C00N 0.0249(9) 0.0202(9) 0.0290(10) 0.0065(8) 0.0036(8) 0.0039(8)
C00O 0.0203(9) 0.0244(10) 0.0295(10) -0.0006(8) 0.0027(8) 0.0004(8)
C00P 0.0218(9) 0.0313(11) 0.0311(11) 0.0092(9) 0.0074(8) 0.0041(8)
C00Q 0.0183(9) 0.0213(10) 0.0393(12) 0.0113(9) 0.0015(8) -0.0008(7)
C00R 0.0257(10) 0.0203(10) 0.0320(11) 0.0065(8) 0.0059(8) 0.0069(8)
C00S 0.0229(9) 0.0229(10) 0.0254(10) 0.0029(8) 0.0025(8) 0.0041(8)
C00T 0.0306(11) 0.0238(10) 0.0436(13) 0.0041(9) 0.0008(9) 0.0114(9)
C00U 0.0273(10) 0.0247(11) 0.0396(12) 0.0045(9) 0.0115(9) 0.0026(8)
C00V 0.0282(10) 0.0188(10) 0.0386(12) -0.0028(9) 0.0019(9) -0.0016(8)
C00W 0.0403(12) 0.0219(10) 0.0341(12) 0.0122(9) 0.0040(9) 0.0032(9)
C00X 0.0255(10) 0.0231(10) 0.0306(11) 0.0000(8) 0.0085(8) -0.0003(8)
C00Y 0.0391(12) 0.0188(10) 0.0420(13) 0.0088(9) -0.0047(10) 0.0075(9)
C00Z 0.0177(9) 0.0387(13) 0.0460(14) -0.0002(10) 0.0003(9) 0.0015(9)
C010 0.0282(10) 0.0275(11) 0.0353(12) 0.0146(9) 0.0031(9) 0.0064(8)
C011 0.0220(10) 0.0328(12) 0.0371(12) 0.0061(9) -0.0079(9) -0.0037(8)
C012 0.0243(10) 0.0261(11) 0.0589(15) 0.0077(10) 0.0084(10) 0.0090(9)
C013 0.0223(10) 0.0287(12) 0.0564(15) 0.0003(10) -0.0021(10) 0.0071(9)
C014 0.0325(11) 0.0327(12) 0.0330(12) 0.0029(9) 0.0139(9) 0.0114(9)
C015 0.0298(11) 0.0330(12) 0.0559(15) 0.0176(11) 0.0005(10) 0.0130(9)
C016 0.0207(10) 0.0400(13) 0.0521(14) 0.0041(11) 0.0129(10) 0.0092(9)
C017 0.0299(12) 0.0303(12) 0.080(2) -0.0097(13) -0.0222(12) 0.0145(10)
C018 0.0635(17) 0.0420(14) 0.0360(13) -0.0031(11) -0.0189(12) 0.0285(13)
C019 0.0631(18) 0.0435(15) 0.0577(18) -0.0085(13) -0.0321(15) 0.0309(14)

loop_
_atom_type_symbol
_atom_type_description
_atom_type_scat_dispersion_real
_atom_type_scat_dispersion_imag
_atom_type_scat_source
C C 0.0033 0.0016 'International Tables Vol C Tables 4.2.6.8 and 6.1.1.4'
H H 0.0000 0.0000 'International Tables Vol C Tables 4.2.6.8 and 6.1.1.4'
Br Br -0.2901 2.4595 'International Tables Vol C Tables 4.2.6.8 and 6.1.1.4'
N N 0.0061 0.0033 'International Tables Vol C Tables 4.2.6.8 and 6.1.1.4'
Ni Ni 0.3393 1.1124 'International Tables Vol C Tables 4.2.6.8 and 6.1.1.4'
O O 0.0106 0.0060 'International Tables Vol C Tables 4.2.6.8 and 6.1.1.4'

loop_
_geom_angle_atom_site_label_1
_geom_angle_atom_site_label_2
_geom_angle_atom_site_label_3
_geom_angle
_geom_angle_site_symmetry_1
_geom_angle_site_symmetry_3
_geom_angle_publ_flag
Ni1 Br1 Ni1 94.073(11) . 2_666 ?
Br1 Ni1 Br1 85.927(11) . 2_666 ?
Br2 Ni1 Br1 130.477(13) . . ?
Br2 Ni1 Br1 95.001(13) . 2_666 ?
N2 Ni1 Br1 112.85(4) . . ?
N2 Ni1 Br1 96.26(4) . 2_666 ?
N2 Ni1 Br2 116.22(4) . . ?
N2 Ni1 N1 79.29(7) . . ?
N1 Ni1 Br1 88.22(5) . . ?
N1 Ni1 Br1 170.64(5) . 2_666 ?
N1 Ni1 Br2 94.35(5) . . ?
C00H O004 C011 116.34(15) . . ?
C007 N2 Ni1 127.75(11) . . ?
C00C N2 Ni1 113.50(13) . . ?
C00C N2 C007 118.62(16) . . ?
C00J N1 Ni1 112.51(13) . . ?
C018 N1 Ni1 128.61(18) . . ?
C018 N1 C00J 118.6(2) . . ?
C008 C007 N2 120.71(15) . . ?
C00B C007 N2 117.42(16) . . ?
C00B C007 C008 121.86(16) . . ?
C007 C008 C00F 119.87(16) . . ?
C00G C008 C007 117.83(16) . . ?
C00G C008 C00F 122.30(16) . . ?
C00L C009 C00F 122.98(17) . . ?
C00L C009 C00R 118.74(18) . . ?
C00R C009 C00F 118.27(16) . . ?
C00M C00A C00F 121.12(17) . . ?
C00O C00A C00F 119.92(17) . . ?
C00O C00A C00M 118.94(17) . . ?
C007 C00B C00D 119.61(16) . . ?
C007 C00B C00E 118.77(16) . . ?
C00E C00B C00D 121.56(16) . . ?
N2 C00C C00J 118.56(18) . . ?
C00I C00D C00B 114.34(15) . . ?
C00I C00D C00K 111.74(15) . . ?
C00K C00D C00B 111.25(15) . . ?
C00H C00E C00B 119.87(17) . . ?
C008 C00F C009 112.43(15) . . ?
C00A C00F C008 111.31(14) . . ?
C00A C00F C009 112.70(14) . . ?
C00H C00G C008 120.80(17) . . ?
O004 C00H C00E 123.64(17) . . ?
O004 C00H C00G 115.60(16) . . ?
C00E C00H C00G 120.76(17) . . ?
C00S C00I C00D 118.52(17) . . ?
C00X C00I C00D 123.33(17) . . ?
C00X C00I C00S 118.14(17) . . ?
N1 C00J C00C 113.77(17) . . ?
N1 C00J C013 122.4(2) . . ?
C013 C00J C00C 123.6(2) . . ?
C00N C00K C00D 123.08(17) . . ?
C00N C00K C010 118.35(18) . . ?
C010 C00K C00D 118.56(18) . . ?
C009 C00L C00W 120.46(19) . . ?
C014 C00M C00A 120.32(19) . . ?
C00K C00N C00U 120.6(2) . . ?
C00Z C00O C00A 120.4(2) . . ?
C00Q C00P C00S 120.58(19) . . ?
C00V C00Q C00P 119.17(18) . . ?
C00T C00R C009 120.79(19) . . ?
C00P C00S C00I 120.80(19) . . ?
C00Y C00T C00R 119.9(2) . . ?
C012 C00U C00N 120.3(2) . . ?
C00Q C00V C00X 120.4(2) . . ?
C00Y C00W C00L 120.4(2) . . ?
C00I C00X C00V 120.88(19) . . ?
C00W C00Y C00T 119.7(2) . . ?
C016 C00Z C00O 120.3(2) . . ?
C015 C010 C00K 120.9(2) . . ?
C015 C012 C00U 119.4(2) . . ?
C017 C013 C00J 118.3(3) . . ?
C016 C014 C00M 120.3(2) . . ?
C012 C015 C010 120.5(2) . . ?
C014 C016 C00Z 119.66(19) . . ?
C019 C017 C013 119.2(2) . . ?
N1 C018 C019 121.9(3) . . ?
C017 C019 C018 119.5(2) . . ?

loop_
_geom_bond_atom_site_label_1
_geom_bond_atom_site_label_2
_geom_bond_distance
_geom_bond_site_symmetry_2
_geom_bond_publ_flag
Br1 Ni1 2.4858(3) . ?
Br1 Ni1 2.5519(3) 2_666 ?
Br2 Ni1 2.3777(3) . ?
Ni1 N2 2.0422(15) . ?
Ni1 N1 2.0606(18) . ?
O004 C00H 1.372(2) . ?
O004 C011 1.423(2) . ?
N2 C007 1.442(2) . ?
N2 C00C 1.277(2) . ?
N1 C00J 1.344(3) . ?
N1 C018 1.332(3) . ?
C007 C008 1.401(2) . ?
C007 C00B 1.395(2) . ?
C008 C00F 1.526(2) . ?
C008 C00G 1.390(3) . ?
C009 C00F 1.531(2) . ?
C009 C00L 1.383(3) . ?
C009 C00R 1.396(3) . ?
C00A C00F 1.522(2) . ?
C00A C00M 1.393(3) . ?
C00A C00O 1.389(3) . ?
C00B C00D 1.526(2) . ?
C00B C00E 1.397(3) . ?
C00C C00J 1.461(3) . ?
C00D C00I 1.520(2) . ?
C00D C00K 1.526(3) . ?
C00E C00H 1.381(3) . ?
C00G C00H 1.389(3) . ?
C00I C00S 1.392(3) . ?
C00I C00X 1.385(3) . ?
C00J C013 1.386(3) . ?
C00K C00N 1.389(3) . ?
C00K C010 1.391(3) . ?
C00L C00W 1.389(3) . ?
C00M C014 1.387(3) . ?
C00N C00U 1.390(3) . ?
C00O C00Z 1.386(3) . ?
C00P C00Q 1.381(3) . ?
C00P C00S 1.386(3) . ?
C00Q C00V 1.377(3) . ?
C00R C00T 1.385(3) . ?
C00T C00Y 1.383(3) . ?
C00U C012 1.383(3) . ?
C00V C00X 1.393(3) . ?
C00W C00Y 1.383(3) . ?
C00Z C016 1.384(3) . ?
C010 C015 1.382(3) . ?
C012 C015 1.378(4) . ?
C013 C017 1.385(4) . ?
C014 C016 1.381(3) . ?
C017 C019 1.366(4) . ?
C018 C019 1.386(4) . ?
